data_4323576
loop_
_publ_author_name
'Masahito Kodera'
'Norihisa Terasako'
'Toshio Kita'
'Yoshimitsu Tachi'
'Koji Kano'
'Mikio Yamazaki'
'Masayuki Koikawa'
'Tadashi Tokii'

_publ_section_title
;
 Synthesis, Crystal Structures, and Catalytic Activity of Dicopper(II)
 Complexes with Dinucleating Tetraimidazole Ligands
 [Cu2(RO)(mbipl)](ClO4)2 (R = Me, Et, 2-Pr; Hmbipl =
 1,5-Bis[bis[(1-methyl-4-imidazolyl)methyl]amino]-3-pentanol) and
 [Cu2(MeO)(pbipl)](ClO4)2 (Hpbipl =
 1,5-Bis[bis[(1-isopropyl-4-imidazolyl)methyl]amino]-3-pentanol)
;
_journal_name_full 'Inorganic Chemistry'
_journal_page_first 3861
_journal_page_last 3868
_journal_paper_doi 10.1021/ic961267v
_journal_volume 36
_journal_year 1997
_chemical_formula_sum 'C29 H46 Cl4 Cu2 N10 O10'
_chemical_formula_weight 963.65
_space_group_IT_number 15
_symmetry_cell_setting monoclinic
_symmetry_Int_Tables_number 15
_symmetry_space_group_name_Hall '-C 2yc'
_symmetry_space_group_name_H-M 'C 1 2/c 1'
_audit_creation_date 'Thu Aug 29 17:53:36 1996'
_audit_creation_method 'from TEXRAY.INF file'
_cell_angle_alpha 90
_cell_angle_beta 102.68(2)
_cell_angle_gamma 90
_cell_formula_units_Z 8
_cell_length_a 27.619(8)
_cell_length_b 10.467(8)
_cell_length_c 28.971(4)
_cell_measurement_reflns_used 25
_cell_measurement_temperature 293.2
_cell_measurement_theta_max 15.0
_cell_measurement_theta_min 11.7
_cell_volume 8171(7)
_computing_cell_refinement 'Rigaku/AFC Diffractometer Control'
_computing_data_collection 'Rigaku/AFC Diffractometer Control'
_computing_data_reduction teXsan
_computing_publication_material teXsan
_computing_structure_refinement teXsan
_computing_structure_solution SHELXS86
_diffrn_ambient_temperature 293.2
_diffrn_measurement_device 'Rigaku AFC7R'
_diffrn_measurement_method \w-2\q
_diffrn_orient_matrix_UB_11 0.00344
_diffrn_orient_matrix_UB_12 -0.01174
_diffrn_orient_matrix_UB_13 0.03483
_diffrn_orient_matrix_UB_21 -0.03692
_diffrn_orient_matrix_UB_22 -0.00495
_diffrn_orient_matrix_UB_23 -0.00473
_diffrn_orient_matrix_UB_31 0.00150
_diffrn_orient_matrix_UB_32 -0.09469
_diffrn_orient_matrix_UB_33 -0.00407
_diffrn_radiation_detector 'scintillation counter'
_diffrn_radiation_monochromator graphite
_diffrn_radiation_source 'Rigaku rotating anode'
_diffrn_radiation_type 'Mo K\a'
_diffrn_radiation_wavelength 0.7107
_diffrn_reflns_av_R_equivalents 3.04
_diffrn_reflns_av_sigmaI/netI 0.000
_diffrn_reflns_limit_h_max 35
_diffrn_reflns_limit_h_min 0
_diffrn_reflns_limit_k_max 13
_diffrn_reflns_limit_k_min 0
_diffrn_reflns_limit_l_max 36
_diffrn_reflns_limit_l_min -37
_diffrn_reflns_number 10099
_diffrn_reflns_reduction_process 'Lp corrections applied'
_diffrn_reflns_theta_max 0.00
_diffrn_reflns_theta_min 0.00
_diffrn_standards_decay_% -1.62
_diffrn_standards_interval_count 150
_diffrn_standards_number 3
_exptl_absorpt_coefficient_mu 1.366
_exptl_absorpt_correction_T_max 1.044
_exptl_absorpt_correction_T_min 0.911
_exptl_absorpt_correction_type '\DF (DIFABS; Walker & Stuart, 1983)'
_exptl_crystal_colour green
_exptl_crystal_density_diffrn 1.567
_exptl_crystal_density_meas ?
_exptl_crystal_description prismatic
_exptl_crystal_F_000 3968.00
_exptl_crystal_size_max 0.400
_exptl_crystal_size_mid 0.350
_exptl_crystal_size_min 0.200
_refine_diff_density_max 0.84
_refine_diff_density_min -0.62
_refine_ls_extinction_method none
_refine_ls_goodness_of_fit_obs 2.727
_refine_ls_hydrogen_treatment noref
_refine_ls_matrix_type full
_refine_ls_number_constraints 0
_refine_ls_number_parameters 497
_refine_ls_number_reflns 4074
_refine_ls_number_restraints 0
_refine_ls_R_factor_obs 0.0652
_refine_ls_shift/esd_max 2.2870
_refine_ls_shift/esd_mean 0.1630
_refine_ls_structure_factor_coef F
_refine_ls_weighting_details 'w = 1/[\s^2^(Fo) + 0.00010|Fo|^2^]'
_refine_ls_weighting_scheme calc
_refine_ls_wR_factor_obs 0.0888
_reflns_number_observed 4074
_reflns_number_total 9892
_reflns_observed_criterion >3.0sigma(I)
_cod_data_source_file ic961267v_2.cif
_cod_data_source_block master_file_afc7*.xtl
_cod_depositor_comments
;
The following automatic conversions were performed:

'_exptl_crystal_density_meas' value 'not measured' was changed to '?'
- the value is perceived as not measured.

Automatic conversion script
Id: cif_fix_values 3008 2015-01-20 13:52:24Z robertas 

The following automatic conversions were performed:

'_refine_ls_weighting_scheme' value 'w = 1/[\s^2^(Fo) +
0.00010|Fo|^2^]' was changed to 'calc'. New tag
'_refine_ls_weighting_details' was created. The value of the new tag
was set to 'w = 1/[\s^2^(Fo) + 0.00010|Fo|^2^]'.

Automatic conversion script
Id: cif_fix_values 3143 2015-03-26 13:38:13Z robertas 
;
_cod_original_cell_volume 8170(6)
_cod_original_sg_symbol_H-M 'C 2/c '
_cod_original_formula_sum 'C29 H46 Cl4 Cu2 N10 O10 '
_cod_database_code 4323576

loop_
_symmetry_equiv_pos_as_xyz
'   +x,   +y,   +z'
'1/2+x,1/2+y,   +z'
'   -x,   +y,1/2-z'
1/2-x,1/2+y,1/2-z
'   -x,   -y,   -z'
'1/2-x,1/2-y,   -z'
'   +x,   -y,1/2+z'
1/2+x,1/2-y,1/2+z

loop_
_atom_site_aniso_label
_atom_site_aniso_U_11
_atom_site_aniso_U_22
_atom_site_aniso_U_33
_atom_site_aniso_U_12
_atom_site_aniso_U_13
_atom_site_aniso_U_23
Cu(1) 0.0507(8) 0.0414(7) 0.0384(6) 0.0042(7) 0.0054(5) 0.0058(6)
Cu(2) 0.0531(8) 0.0375(7) 0.0407(7) -0.0045(7) 0.0013(6) -0.0060(6)
Cl(1) 0.076(2) 0.080(2) 0.079(2) 0.009(2) 0.023(2) 0.001(2)
Cl(2) 0.138(4) 0.077(3) 0.101(3) -0.012(3) 0.008(3) -0.007(2)
Cl(3) 0.31(1) 0.30(1) 0.45(2) -0.12(1) -0.06(1) 0.07(1)
Cl(4) 0.242(10) 0.37(1) 0.44(2) -0.072(10) 0.10(1) -0.20(1)
O(1) 0.056(4) 0.034(4) 0.052(4) -0.003(3) 0.012(3) 0.000(3)
O(2) 0.051(4) 0.038(4) 0.042(4) -0.004(3) -0.004(3) 0.002(3)
O(3) 0.17(1) 0.29(2) 0.124(10) -0.05(1) 0.042(9) 0.06(1)
O(4) 0.14(1) 0.22(2) 0.41(3) 0.10(1) 0.14(2) 0.04(2)
O(5) 0.25(2) 0.25(2) 0.14(1) -0.12(1) -0.06(1) 0.00(1)
O(6) 0.17(1) 0.087(8) 0.16(1) 0.006(8) 0.021(9) 0.004(7)
O(7) 0.29(2) 0.31(3) 0.28(2) -0.11(2) 0.11(2) -0.19(2)
O(8) 0.20(2) 0.31(2) 0.70(5) -0.06(2) 0.13(2) 0.32(3)
O(9) 0.28(2) 0.22(2) 0.48(4) -0.08(2) 0.22(3) -0.13(2)
O(10) 0.35(3) 0.41(3) 0.18(2) 0.14(3) -0.05(2) 0.05(2)
N(1) 0.062(6) 0.056(6) 0.044(5) 0.016(5) 0.010(4) 0.021(4)
N(2) 0.055(6) 0.058(6) 0.037(5) 0.005(5) 0.009(4) 0.005(4)
N(3) 0.073(7) 0.066(7) 0.065(7) 0.007(6) 0.023(6) 0.010(5)
N(4) 0.046(5) 0.058(6) 0.046(5) 0.010(5) 0.006(4) -0.001(4)
N(5) 0.043(6) 0.077(7) 0.054(6) 0.015(5) 0.008(4) -0.008(5)
N(6) 0.080(7) 0.046(6) 0.050(6) -0.010(5) 0.011(5) -0.011(4)
N(7) 0.074(6) 0.049(6) 0.050(5) -0.004(5) 0.016(5) -0.001(4)
N(8) 0.084(8) 0.079(8) 0.053(6) 0.013(6) 0.035(6) 0.010(5)
N(9) 0.044(5) 0.048(5) 0.059(6) -0.011(4) -0.007(4) -0.006(4)
N(10) 0.050(6) 0.057(6) 0.079(7) -0.002(5) -0.006(5) 0.004(5)
C(1) 0.077(9) 0.053(7) 0.073(8) 0.003(7) 0.023(7) 0.033(6)
C(2) 0.063(8) 0.047(7) 0.086(9) 0.000(6) 0.025(7) 0.015(6)
C(3) 0.069(8) 0.040(6) 0.063(7) -0.002(6) 0.017(6) 0.009(5)
C(4) 0.10(1) 0.031(6) 0.077(9) -0.015(6) 0.017(7) -0.005(6)
C(5) 0.069(8) 0.040(6) 0.076(8) -0.021(6) 0.003(7) -0.004(6)
C(6) 0.077(8) 0.065(8) 0.043(6) -0.005(6) 0.008(6) 0.016(5)
C(7) 0.062(7) 0.063(7) 0.048(6) 0.013(6) 0.013(5) 0.013(6)
C(8) 0.080(9) 0.095(10) 0.045(6) -0.013(8) 0.027(6) -0.001(6)
C(9) 0.049(7) 0.068(8) 0.058(7) 0.012(6) 0.023(6) 0.005(6)
C(10) 0.072(9) 0.11(1) 0.11(1) 0.018(8) 0.066(8) -0.002(9)
C(11) 0.074(8) 0.066(8) 0.055(7) 0.024(7) 0.012(6) 0.011(6)
C(12) 0.057(7) 0.052(7) 0.056(6) 0.011(6) 0.017(5) 0.007(5)
C(13) 0.055(8) 0.092(10) 0.062(7) 0.023(7) 0.003(6) 0.005(7)
C(14) 0.044(7) 0.060(7) 0.052(6) 0.001(6) 0.015(5) -0.006(5)
C(15) 0.048(8) 0.11(1) 0.11(1) -0.015(8) 0.024(7) -0.016(9)
C(16) 0.093(10) 0.045(7) 0.062(8) -0.010(7) 0.007(7) -0.017(6)
C(17) 0.085(8) 0.057(7) 0.043(6) 0.004(7) 0.020(6) -0.017(6)
C(18) 0.11(1) 0.062(9) 0.063(8) 0.006(7) 0.026(7) -0.024(6)
C(19) 0.058(7) 0.067(8) 0.053(7) 0.004(6) 0.017(6) -0.005(6)
C(20) 0.10(1) 0.12(1) 0.079(10) 0.026(10) 0.049(9) 0.013(9)
C(21) 0.069(8) 0.066(8) 0.054(7) -0.010(7) -0.018(6) -0.005(6)
C(22) 0.060(7) 0.042(6) 0.059(7) -0.005(6) -0.009(6) 0.001(6)
C(23) 0.052(7) 0.052(7) 0.074(8) -0.002(6) -0.019(6) 0.004(6)
C(24) 0.039(6) 0.057(7) 0.067(7) 0.001(6) 0.001(6) -0.007(6)
C(25) 0.059(8) 0.073(9) 0.10(1) -0.003(7) 0.005(7) 0.009(8)
C(26) 0.059(7) 0.049(7) 0.038(6) -0.003(6) -0.004(5) 0.002(5)
C(27) 0.093(10) 0.053(7) 0.053(7) -0.002(7) -0.009(6) -0.007(6)
C(28) 0.065(8) 0.053(7) 0.065(8) -0.002(6) 0.006(6) -0.006(6)
C(29) 0.24(4) 0.29(4) 0.30(4) -0.18(3) 0.00(3) -0.10(3)

loop_
_atom_site_label
_atom_site_fract_x
_atom_site_fract_y
_atom_site_fract_z
_atom_site_U_iso_or_equiv
_atom_site_thermal_displace_type
_atom_site_calc_flag
_atom_site_calc_attached_atom
_atom_site_occupancy
_atom_site_refinement_flags
Cu1 0.18070(4) 0.7739(1) 0.16077(4) 0.0442(4) Uani d . 1.00 .
Cu2 0.12638(4) 0.7785(1) 0.06196(4) 0.0451(4) Uani d . 1.00 .
Cl1 0.0236(1) 0.2129(4) 0.1604(1) 0.078(1) Uani d . 1.00 .
Cl2 0.3138(2) 0.1859(4) 0.0772(2) 0.108(2) Uani d . 1.00 .
Cl3 0.4716(4) 0.113(1) 0.1199(5) 0.378(7) Uani d . 1.00 .
Cl4 0.5323(4) 0.198(1) 0.1933(4) 0.345(6) Uani d . 1.00 .
O1 0.1589(2) 0.6491(6) 0.1096(2) 0.047(2) Uani d . 1.00 .
O2 0.1511(2) 0.8957(6) 0.1130(2) 0.046(2) Uani d . 1.00 .
O3 0.0336(5) 0.237(2) 0.1174(4) 0.193(7) Uani d . 1.00 .
O4 -0.0200(5) 0.261(2) 0.1597(7) 0.246(9) Uani d . 1.00 .
O5 0.0570(6) 0.261(2) 0.1954(5) 0.230(8) Uani d . 1.00 .
O6 0.0183(5) 0.079(1) 0.1657(4) 0.139(5) Uani d . 1.00 .
O7 0.2905(8) 0.092(2) 0.0532(7) 0.29(1) Uani d . 1.00 .
O8 0.3340(7) 0.267(2) 0.061(1) 0.40(2) Uani d . 1.00 .
O9 0.2836(8) 0.229(2) 0.1030(9) 0.30(1) Uani d . 1.00 .
O10 0.3543(9) 0.128(3) 0.1088(7) 0.33(1) Uani d . 1.00 .
N1 0.2061(3) 0.6307(8) 0.2106(3) 0.054(3) Uani d . 1.00 .
N2 0.1530(3) 0.8492(8) 0.2146(3) 0.050(3) Uani d . 1.00 .
N3 0.1089(4) 0.9134(9) 0.2644(3) 0.067(3) Uani d . 1.00 .
N4 0.2620(3) 0.8046(8) 0.1702(3) 0.051(3) Uani d . 1.00 .
N5 0.3423(3) 0.8502(10) 0.1898(3) 0.058(3) Uani d . 1.00 .
N6 0.0935(4) 0.6409(8) 0.0118(3) 0.059(3) Uani d . 1.00 .
N7 0.1675(3) 0.8151(8) 0.0104(3) 0.057(3) Uani d . 1.00 .
N8 0.2077(4) 0.866(1) -0.0442(3) 0.069(4) Uani d . 1.00 .
N9 0.0556(3) 0.8438(8) 0.0479(3) 0.054(3) Uani d . 1.00 .
N10 -0.0208(3) 0.8936(9) 0.0465(3) 0.065(3) Uani d . 1.00 .
C1 0.1718(5) 0.520(1) 0.2053(4) 0.067(4) Uani d . 1.00 .
C2 0.1585(4) 0.460(1) 0.1573(4) 0.064(4) Uani d . 1.00 .
C3 0.1298(4) 0.5415(10) 0.1178(4) 0.057(4) Uani d . 1.00 .
C4 0.1137(5) 0.4624(10) 0.0731(4) 0.070(4) Uani d . 1.00 .
C5 0.0770(4) 0.5255(10) 0.0336(4) 0.064(4) Uani d . 1.00 .
C6 0.2103(4) 0.693(1) 0.2580(4) 0.062(4) Uani d . 1.00 .
C7 0.1689(4) 0.785(1) 0.2565(4) 0.058(3) Uani d . 1.00 .
C8 0.1405(5) 0.825(1) 0.2872(4) 0.071(4) Uani d . 1.00 .
C9 0.1165(4) 0.925(1) 0.2207(4) 0.057(4) Uani d . 1.00 .
C10 0.0710(5) 0.978(1) 0.2842(5) 0.089(5) Uani d . 1.00 .
C11 0.2576(4) 0.593(1) 0.2058(4) 0.066(4) Uani d . 1.00 .
C12 0.2874(4) 0.706(1) 0.1975(4) 0.054(3) Uani d . 1.00 .
C13 0.3361(4) 0.735(1) 0.2100(4) 0.071(4) Uani d . 1.00 .
C14 0.2970(4) 0.888(1) 0.1665(4) 0.051(3) Uani d . 1.00 .
C15 0.3894(4) 0.918(1) 0.1927(5) 0.086(5) Uani d . 1.00 .
C16 0.1310(5) 0.607(1) -0.0155(4) 0.068(4) Uani d . 1.00 .
C17 0.1605(4) 0.720(1) -0.0232(3) 0.061(4) Uani d . 1.00 .
C18 0.1847(5) 0.752(1) -0.0566(4) 0.076(5) Uani d . 1.00 .
C19 0.1954(4) 0.902(1) -0.0033(4) 0.059(4) Uani d . 1.00 .
C20 0.2376(5) 0.942(1) -0.0696(5) 0.096(6) Uani d . 1.00 .
C21 0.0512(4) 0.705(1) -0.0193(4) 0.068(4) Uani d . 1.00 .
C22 0.0251(4) 0.784(1) 0.0103(4) 0.057(3) Uani d . 1.00 .
C23 -0.0212(4) 0.815(1) 0.0093(4) 0.064(4) Uani d . 1.00 .
C24 0.0255(4) 0.908(1) 0.0692(4) 0.056(3) Uani d . 1.00 .
C25 -0.0629(4) 0.948(1) 0.0600(5) 0.081(5) Uani d . 1.00 .
C26 0.1727(4) 1.0127(10) 0.1062(3) 0.051(3) Uani d . 1.00 .
C27 0.1868(5) 1.087(1) 0.1513(4) 0.070(4) Uani d . 1.00 .
C28 0.1408(4) 1.094(1) 0.0683(4) 0.062(4) Uani d . 1.00 .
C29 0.501(1) 0.077(3) 0.183(1) 0.28(2) Uani d . 1.00 .
H1 0.1864 0.4550 0.2286 0.0652 Uiso calc . 1.00 .
H2 0.1413 0.3788 0.1611 0.0599 Uiso calc . 1.00 .
H3 0.0986 0.5699 0.1280 0.0602 Uiso calc . 1.00 .
H4 0.1006 0.3801 0.0804 0.0730 Uiso calc . 1.00 .
H5 0.0645 0.4606 0.0097 0.0629 Uiso calc . 1.00 .
H6 0.2153 0.6289 0.2825 0.0631 Uiso calc . 1.00 .
H6' 0.2435 0.7400 0.2646 0.0631 Uiso calc . 1.00 .
H8 0.1430 0.7939 0.3195 0.0669 Uiso calc . 1.00 .
H9 0.0968 0.9793 0.1969 0.0583 Uiso calc . 1.00 .
H10 0.0475 0.9204 0.2934 0.0894 Uiso calc . 1.00 .
H11 0.2721 0.5471 0.2352 0.0662 Uiso calc . 1.00 .
H11' 0.2536 0.5305 0.1810 0.0751 Uiso calc . 1.00 .
H13 0.3626 0.6844 0.2306 0.0681 Uiso calc . 1.00 .
H14 0.2896 0.9678 0.1498 0.0504 Uiso calc . 1.00 .
H15 0.4134 0.8661 0.1781 0.0894 Uiso calc . 1.00 .
H16 0.1509 0.5364 0.0018 0.0683 Uiso calc . 1.00 .
H16' 0.1128 0.5651 -0.0450 0.0683 Uiso calc . 1.00 .
H18 0.1863 0.7070 -0.0854 0.0940 Uiso calc . 1.00 .
H19 0.2067 0.9845 0.0127 0.0645 Uiso calc . 1.00 .
H20 0.2245 1.0260 -0.0788 0.0963 Uiso calc . 1.00 .
H21 0.0302 0.6403 -0.0391 0.0732 Uiso calc . 1.00 .
H21' 0.0646 0.7554 -0.0428 0.0732 Uiso calc . 1.00 .
H23 -0.0511 0.7878 -0.0149 0.0636 Uiso calc . 1.00 .
H24 0.0364 0.9637 0.0956 0.0566 Uiso calc . 1.00 .
H25 -0.0963 0.9254 0.0395 0.0776 Uiso calc . 1.00 .
H26 0.2037 0.9941 0.0971 0.0783 Uiso calc . 1.00 .
H27 0.1561 1.1114 0.1622 0.0680 Uiso calc . 1.00 .
H28 0.1586 1.1739 0.0647 0.0686 Uiso calc . 1.00 .
H1' 0.1416 0.5464 0.2132 0.0652 Uiso calc . 1.00 .
H2' 0.1895 0.4337 0.1497 0.0599 Uiso calc . 1.00 .
H4' 0.1430 0.4446 0.0616 0.0730 Uiso calc . 1.00 .
H5' 0.0485 0.5495 0.0465 0.0629 Uiso calc . 1.00 .
H25'' -0.0649 1.0419 0.0615 0.0776 Uiso calc . 1.00 .
H25' -0.0680 0.9217 0.0920 0.0776 Uiso calc . 1.00 .
H20' 0.2425 0.8997 -0.0975 0.0963 Uiso calc . 1.00 .
H20'' 0.2715 0.9578 -0.0502 0.0963 Uiso calc . 1.00 .
H28' 0.1343 1.0525 0.0388 0.0686 Uiso calc . 1.00 .
H28'' 0.1111 1.1171 0.0769 0.0686 Uiso calc . 1.00 .
H27'' 0.2015 1.1699 0.1464 0.0680 Uiso calc . 1.00 .
H10'' 0.0531 1.0427 0.2647 0.0894 Uiso calc . 1.00 .
H27' 0.2075 1.0454 0.1762 0.0680 Uiso calc . 1.00 .
H10' 0.0858 1.0244 0.3151 0.0894 Uiso calc . 1.00 .
H15' 0.3858 0.9961 0.1742 0.0894 Uiso calc . 1.00 .
H15'' 0.4076 0.9374 0.2236 0.0894 Uiso calc . 1.00 .

loop_
_atom_type_symbol
_atom_type_oxidation_number
_atom_type_number_in_cell
_atom_type_scat_dispersion_real
_atom_type_scat_dispersion_imag
_atom_type_scat_source
C 0 232 0.003 0.002
;International Tables for Crystallography

(1992, Vol. C, Tables 4.2.6.8 and 6.1.1.1)

;
H 0 368 0.000 0.000
;International Tables for Crystallography

(1992, Vol. C, Table 6.1.1.2)

;
N 0 80 0.006 0.003
;International Tables for Crystallography

(1992, Vol. C, Tables 4.2.6.8 and 6.1.1.1)

;
O 0 80 0.011 0.006
;International Tables for Crystallography

(1992, Vol. C, Tables 4.2.6.8 and 6.1.1.1)

;
Cu 0 16 0.320 1.265
;International Tables for Crystallography

(1992, Vol. C, Tables 4.2.6.8 and 6.1.1.1)

;
Cl 0 32 0.148 0.159
;International Tables for Crystallography

(1992, Vol. C, Tables 4.2.6.8 and 6.1.1.1)

;

loop_
_geom_angle_atom_site_label_1
_geom_angle_atom_site_label_2
_geom_angle_atom_site_label_3
_geom_angle
_geom_angle_site_symmetry_1
_geom_angle_site_symmetry_2
_geom_angle_site_symmetry_3
_geom_angle_publ_flag
O(1) Cu(1) O(2) 83.5(2) 1_555 1_555 1_555 yes
O(1) Cu(1) N(1) 92.6(3) 1_555 1_555 1_555 yes
O(1) Cu(1) N(2) 136.8(3) 1_555 1_555 1_555 yes
O(1) Cu(1) N(4) 108.8(3) 1_555 1_555 1_555 yes
O(2) Cu(1) N(1) 174.1(3) 1_555 1_555 1_555 yes
O(2) Cu(1) N(2) 97.0(3) 1_555 1_555 1_555 yes
O(2) Cu(1) N(4) 104.5(3) 1_555 1_555 1_555 yes
N(1) Cu(1) N(2) 82.8(3) 1_555 1_555 1_555 yes
N(1) Cu(1) N(4) 80.9(3) 1_555 1_555 1_555 yes
N(2) Cu(1) N(4) 112.8(3) 1_555 1_555 1_555 yes
O(1) Cu(2) O(2) 82.7(2) 1_555 1_555 1_555 yes
O(1) Cu(2) N(6) 94.2(3) 1_555 1_555 1_555 yes
O(1) Cu(2) N(7) 112.5(3) 1_555 1_555 1_555 yes
O(1) Cu(2) N(9) 129.4(3) 1_555 1_555 1_555 yes
O(2) Cu(2) N(6) 172.6(3) 1_555 1_555 1_555 yes
O(2) Cu(2) N(7) 105.8(3) 1_555 1_555 1_555 yes
O(2) Cu(2) N(9) 95.9(3) 1_555 1_555 1_555 yes
N(6) Cu(2) N(7) 81.5(3) 1_555 1_555 1_555 yes
N(6) Cu(2) N(9) 80.8(4) 1_555 1_555 1_555 yes
N(7) Cu(2) N(9) 116.3(3) 1_555 1_555 1_555 yes
O(3) Cl(1) O(4) 106(1) 1_555 1_555 1_555 yes
O(3) Cl(1) O(5) 112.7(10) 1_555 1_555 1_555 yes
O(3) Cl(1) O(6) 109.4(9) 1_555 1_555 1_555 yes
O(4) Cl(1) O(5) 110(1) 1_555 1_555 1_555 yes
O(4) Cl(1) O(6) 105.5(9) 1_555 1_555 1_555 yes
O(5) Cl(1) O(6) 111.4(9) 1_555 1_555 1_555 yes
O(7) Cl(2) O(8) 123(1) 1_555 1_555 1_555 yes
O(7) Cl(2) O(9) 105(1) 1_555 1_555 1_555 yes
O(7) Cl(2) O(10) 104(1) 1_555 1_555 1_555 yes
O(8) Cl(2) O(9) 113(1) 1_555 1_555 1_555 yes
O(8) Cl(2) O(10) 101(1) 1_555 1_555 1_555 yes
O(9) Cl(2) O(10) 106(1) 1_555 1_555 1_555 yes
Cu(1) O(1) Cu(2) 95.0(3) 1_555 1_555 1_555 yes
Cu(1) O(1) C(3) 119.1(6) 1_555 1_555 1_555 yes
Cu(2) O(1) C(3) 117.6(6) 1_555 1_555 1_555 yes
Cu(1) O(2) Cu(2) 98.8(3) 1_555 1_555 1_555 yes
Cu(1) O(2) C(26) 123.7(6) 1_555 1_555 1_555 yes
Cu(2) O(2) C(26) 122.8(6) 1_555 1_555 1_555 yes
Cu(1) N(1) C(1) 112.3(6) 1_555 1_555 1_555 yes
Cu(1) N(1) C(6) 105.4(6) 1_555 1_555 1_555 yes
Cu(1) N(1) C(11) 107.7(6) 1_555 1_555 1_555 yes
C(1) N(1) C(6) 110.7(8) 1_555 1_555 1_555 yes
C(1) N(1) C(11) 112.2(9) 1_555 1_555 1_555 yes
C(6) N(1) C(11) 108.2(8) 1_555 1_555 1_555 yes
Cu(1) N(2) C(7) 112.8(7) 1_555 1_555 1_555 yes
Cu(1) N(2) C(9) 139.3(7) 1_555 1_555 1_555 yes
C(7) N(2) C(9) 106.2(8) 1_555 1_555 1_555 yes
C(8) N(3) C(9) 108.1(10) 1_555 1_555 1_555 yes
C(8) N(3) C(10) 124(1) 1_555 1_555 1_555 yes
C(9) N(3) C(10) 127(1) 1_555 1_555 1_555 yes
Cu(1) N(4) C(12) 109.4(7) 1_555 1_555 1_555 yes
Cu(1) N(4) C(14) 145.2(7) 1_555 1_555 1_555 yes
C(12) N(4) C(14) 104.3(8) 1_555 1_555 1_555 yes
C(13) N(5) C(14) 106.5(10) 1_555 1_555 1_555 yes
C(13) N(5) C(15) 126(1) 1_555 1_555 1_555 yes
C(14) N(5) C(15) 127(1) 1_555 1_555 1_555 yes
Cu(2) N(6) C(5) 112.9(6) 1_555 1_555 1_555 yes
Cu(2) N(6) C(16) 106.5(6) 1_555 1_555 1_555 yes
Cu(2) N(6) C(21) 106.0(6) 1_555 1_555 1_555 yes
C(5) N(6) C(16) 110.6(9) 1_555 1_555 1_555 yes
C(5) N(6) C(21) 110.9(9) 1_555 1_555 1_555 yes
C(16) N(6) C(21) 109.7(9) 1_555 1_555 1_555 yes
Cu(2) N(7) C(17) 111.0(7) 1_555 1_555 1_555 yes
Cu(2) N(7) C(19) 142.2(8) 1_555 1_555 1_555 yes
C(17) N(7) C(19) 106.6(9) 1_555 1_555 1_555 yes
C(18) N(8) C(19) 106.2(10) 1_555 1_555 1_555 yes
C(18) N(8) C(20) 128(1) 1_555 1_555 1_555 yes
C(19) N(8) C(20) 124(1) 1_555 1_555 1_555 yes
Cu(2) N(9) C(22) 113.7(8) 1_555 1_555 1_555 yes
Cu(2) N(9) C(24) 139.1(7) 1_555 1_555 1_555 yes
C(22) N(9) C(24) 105.1(9) 1_555 1_555 1_555 yes
C(23) N(10) C(24) 107(1) 1_555 1_555 1_555 yes
C(23) N(10) C(25) 126(1) 1_555 1_555 1_555 yes
C(24) N(10) C(25) 125(1) 1_555 1_555 1_555 yes
N(1) C(1) C(2) 116.4(9) 1_555 1_555 1_555 yes
N(1) C(1) H(1) 108(1) 1_555 1_555 1_555 no
N(1) C(1) H(1') 108(1) 1_555 1_555 1_555 no
C(2) C(1) H(1) 109(1) 1_555 1_555 1_555 no
C(2) C(1) H(1') 107(1) 1_555 1_555 1_555 no
H(1) C(1) H(1') 106(1) 1_555 1_555 1_555 no
C(1) C(2) C(3) 116.6(9) 1_555 1_555 1_555 yes
C(1) C(2) H(2) 106(1) 1_555 1_555 1_555 no
C(1) C(2) H(2') 106(1) 1_555 1_555 1_555 no
C(3) C(2) H(2) 112(1) 1_555 1_555 1_555 no
C(3) C(2) H(2') 109(1) 1_555 1_555 1_555 no
H(2) C(2) H(2') 104(1) 1_555 1_555 1_555 no
O(1) C(3) C(2) 110.6(9) 1_555 1_555 1_555 yes
O(1) C(3) C(4) 110.9(9) 1_555 1_555 1_555 yes
O(1) C(3) H(3) 111.2(9) 1_555 1_555 1_555 no
C(2) C(3) C(4) 110.1(9) 1_555 1_555 1_555 yes
C(2) C(3) H(3) 106.4(9) 1_555 1_555 1_555 no
C(4) C(3) H(3) 107.4(10) 1_555 1_555 1_555 no
C(3) C(4) C(5) 115.5(9) 1_555 1_555 1_555 yes
C(3) C(4) H(4) 110(1) 1_555 1_555 1_555 no
C(3) C(4) H(4') 106(1) 1_555 1_555 1_555 no
C(5) C(4) H(4) 109(1) 1_555 1_555 1_555 no
C(5) C(4) H(4') 107(1) 1_555 1_555 1_555 no
H(4) C(4) H(4') 106(1) 1_555 1_555 1_555 no
N(6) C(5) C(4) 117.7(9) 1_555 1_555 1_555 yes
N(6) C(5) H(5) 111(1) 1_555 1_555 1_555 no
N(6) C(5) H(5') 107.6(10) 1_555 1_555 1_555 no
C(4) C(5) H(5) 108.0(10) 1_555 1_555 1_555 no
C(4) C(5) H(5') 106(1) 1_555 1_555 1_555 no
H(5) C(5) H(5') 105.0(10) 1_555 1_555 1_555 no
N(1) C(6) C(7) 110.5(8) 1_555 1_555 1_555 yes
N(1) C(6) H(6) 109.8(10) 1_555 1_555 1_555 no
N(1) C(6) H(6') 105.6(9) 1_555 1_555 1_555 no
C(7) C(6) H(6) 117(1) 1_555 1_555 1_555 no
C(7) C(6) H(6') 110.3(10) 1_555 1_555 1_555 no
H(6) C(6) H(6') 102.6(9) 1_555 1_555 1_555 no
N(2) C(7) C(6) 115.8(9) 1_555 1_555 1_555 yes
N(2) C(7) C(8) 108.1(10) 1_555 1_555 1_555 yes
C(6) C(7) C(8) 136(1) 1_555 1_555 1_555 yes
N(3) C(8) C(7) 106.8(10) 1_555 1_555 1_555 yes
N(3) C(8) H(8) 127(1) 1_555 1_555 1_555 no
C(7) C(8) H(8) 126(1) 1_555 1_555 1_555 no
N(2) C(9) N(3) 110.8(9) 1_555 1_555 1_555 yes
N(2) C(9) H(9) 125(1) 1_555 1_555 1_555 no
N(3) C(9) H(9) 123(1) 1_555 1_555 1_555 no
N(3) C(10) H(10) 113(1) 1_555 1_555 1_555 no
N(3) C(10) H(10'' 114(1) 1_555 1_555 1_555 no
N(3) C(10) H(10') 112(1) 1_555 1_555 1_555 no
H(10) C(10) H(10'' 108(1) 1_555 1_555 1_555 no
H(10) C(10) H(10') 102(1) 1_555 1_555 1_555 no
H(10'' C(10) H(10') 103(1) 1_555 1_555 1_555 no
N(1) C(11) C(12) 111.7(9) 1_555 1_555 1_555 yes
N(1) C(11) H(11) 105.0(9) 1_555 1_555 1_555 no
N(1) C(11) H(11') 106(1) 1_555 1_555 1_555 no
C(12) C(11) H(11) 113(1) 1_555 1_555 1_555 no
C(12) C(11) H(11') 113(1) 1_555 1_555 1_555 no
H(11) C(11) H(11') 106(1) 1_555 1_555 1_555 no
N(4) C(12) C(11) 117.0(9) 1_555 1_555 1_555 yes
N(4) C(12) C(13) 109(1) 1_555 1_555 1_555 yes
C(11) C(12) C(13) 133(1) 1_555 1_555 1_555 yes
N(5) C(13) C(12) 107.1(10) 1_555 1_555 1_555 yes
N(5) C(13) H(13) 125(1) 1_555 1_555 1_555 no
C(12) C(13) H(13) 126(1) 1_555 1_555 1_555 no
N(4) C(14) N(5) 112.5(10) 1_555 1_555 1_555 yes
N(4) C(14) H(14) 122(1) 1_555 1_555 1_555 no
N(5) C(14) H(14) 125(1) 1_555 1_555 1_555 no
N(5) C(15) H(15) 111(1) 1_555 1_555 1_555 no
N(5) C(15) H(15') 113(1) 1_555 1_555 1_555 no
N(5) C(15) H(15'' 116(1) 1_555 1_555 1_555 no
H(15) C(15) H(15') 102(1) 1_555 1_555 1_555 no
H(15) C(15) H(15'' 104(1) 1_555 1_555 1_555 no
H(15') C(15) H(15'' 107(1) 1_555 1_555 1_555 no
N(6) C(16) C(17) 111.5(9) 1_555 1_555 1_555 yes
N(6) C(16) H(16) 106(1) 1_555 1_555 1_555 no
N(6) C(16) H(16') 106(1) 1_555 1_555 1_555 no
C(17) C(16) H(16) 114(1) 1_555 1_555 1_555 no
C(17) C(16) H(16') 114(1) 1_555 1_555 1_555 no
H(16) C(16) H(16') 102.7(10) 1_555 1_555 1_555 no
N(7) C(17) C(16) 117.8(9) 1_555 1_555 1_555 yes
N(7) C(17) C(18) 108(1) 1_555 1_555 1_555 yes
C(16) C(17) C(18) 133(1) 1_555 1_555 1_555 yes
N(8) C(18) C(17) 107.9(10) 1_555 1_555 1_555 yes
N(8) C(18) H(18) 123(1) 1_555 1_555 1_555 no
C(17) C(18) H(18) 128(1) 1_555 1_555 1_555 no
N(7) C(19) N(8) 110(1) 1_555 1_555 1_555 yes
N(7) C(19) H(19) 127(1) 1_555 1_555 1_555 no
N(8) C(19) H(19) 122(1) 1_555 1_555 1_555 no
N(8) C(20) H(20) 114(1) 1_555 1_555 1_555 no
N(8) C(20) H(20') 112(1) 1_555 1_555 1_555 no
N(8) C(20) H(20'' 111(1) 1_555 1_555 1_555 no
H(20) C(20) H(20') 107(1) 1_555 1_555 1_555 no
H(20) C(20) H(20'' 104(1) 1_555 1_555 1_555 no
H(20') C(20) H(20'' 105(1) 1_555 1_555 1_555 no
N(6) C(21) C(22) 108.7(9) 1_555 1_555 1_555 yes
N(6) C(21) H(21) 109(1) 1_555 1_555 1_555 no
N(6) C(21) H(21') 107(1) 1_555 1_555 1_555 no
C(22) C(21) H(21) 114(1) 1_555 1_555 1_555 no
C(22) C(21) H(21') 113(1) 1_555 1_555 1_555 no
H(21) C(21) H(21') 103.0(10) 1_555 1_555 1_555 no
N(9) C(22) C(21) 114.8(10) 1_555 1_555 1_555 yes
N(9) C(22) C(23) 109(1) 1_555 1_555 1_555 yes
C(21) C(22) C(23) 135(1) 1_555 1_555 1_555 yes
N(10) C(23) C(22) 107.1(10) 1_555 1_555 1_555 yes
N(10) C(23) H(23) 126(1) 1_555 1_555 1_555 no
C(22) C(23) H(23) 126(1) 1_555 1_555 1_555 no
N(9) C(24) N(10) 110.8(10) 1_555 1_555 1_555 yes
N(9) C(24) H(24) 124(1) 1_555 1_555 1_555 no
N(10) C(24) H(24) 124(1) 1_555 1_555 1_555 no
N(10) C(25) H(25) 115(1) 1_555 1_555 1_555 no
N(10) C(25) H(25'' 117(1) 1_555 1_555 1_555 no
N(10) C(25) H(25') 115(1) 1_555 1_555 1_555 no
H(25) C(25) H(25'' 102(1) 1_555 1_555 1_555 no
H(25) C(25) H(25') 100(1) 1_555 1_555 1_555 no
H(25'' C(25) H(25') 102(1) 1_555 1_555 1_555 no
O(2) C(26) C(27) 111.9(8) 1_555 1_555 1_555 yes
O(2) C(26) C(28) 113.4(8) 1_555 1_555 1_555 yes
O(2) C(26) H(26) 107.0(9) 1_555 1_555 1_555 no
C(27) C(26) C(28) 109.7(9) 1_555 1_555 1_555 yes
C(27) C(26) H(26) 105.5(9) 1_555 1_555 1_555 no
C(28) C(26) H(26) 108.9(9) 1_555 1_555 1_555 no
C(26) C(27) H(27) 109.2(10) 1_555 1_555 1_555 no
C(26) C(27) H(27'' 111(1) 1_555 1_555 1_555 no
C(26) C(27) H(27') 115(1) 1_555 1_555 1_555 no
H(27) C(27) H(27'' 103(1) 1_555 1_555 1_555 no
H(27) C(27) H(27') 107(1) 1_555 1_555 1_555 no
H(27'' C(27) H(27') 109(1) 1_555 1_555 1_555 no
C(26) C(28) H(28) 109.2(10) 1_555 1_555 1_555 no
C(26) C(28) H(28') 111.3(10) 1_555 1_555 1_555 no
C(26) C(28) H(28'' 110(1) 1_555 1_555 1_555 no
H(28) C(28) H(28') 107(1) 1_555 1_555 1_555 no
H(28) C(28) H(28'' 107(1) 1_555 1_555 1_555 no
H(28') C(28) H(28'' 111(1) 1_555 1_555 1_555 no
Cl(3) C(29) Cl(4) 97(2) 1_555 1_555 1_555 yes

loop_
_geom_bond_atom_site_label_1
_geom_bond_atom_site_label_2
_geom_bond_distance
_geom_bond_site_symmetry_1
_geom_bond_site_symmetry_2
_geom_bond_publ_flag
Cu(1) O(1) 1.969(6) 1_555 1_555 yes
Cu(1) O(2) 1.928(6) 1_555 1_555 yes
Cu(1) N(1) 2.092(8) 1_555 1_555 yes
Cu(1) N(2) 2.039(8) 1_555 1_555 yes
Cu(1) N(4) 2.225(8) 1_555 1_555 yes
Cu(2) O(1) 2.000(6) 1_555 1_555 yes
Cu(2) O(2) 1.927(6) 1_555 1_555 yes
Cu(2) N(6) 2.105(8) 1_555 1_555 yes
Cu(2) N(7) 2.101(9) 1_555 1_555 yes
Cu(2) N(9) 2.026(9) 1_555 1_555 yes
Cl(1) O(3) 1.36(1) 1_555 1_555 yes
Cl(1) O(4) 1.30(1) 1_555 1_555 yes
Cl(1) O(5) 1.31(1) 1_555 1_555 yes
Cl(1) O(6) 1.42(1) 1_555 1_555 yes
Cl(2) O(7) 1.29(2) 1_555 1_555 yes
Cl(2) O(8) 1.17(1) 1_555 1_555 yes
Cl(2) O(9) 1.31(2) 1_555 1_555 yes
Cl(2) O(10) 1.42(2) 1_555 1_555 yes
Cl(3) C(29) 1.87(3) 1_555 1_555 yes
Cl(4) C(29) 1.53(2) 1_555 1_555 yes
O(1) C(3) 1.43(1) 1_555 1_555 yes
O(2) C(26) 1.39(1) 1_555 1_555 yes
N(1) C(1) 1.48(1) 1_555 1_555 yes
N(1) C(6) 1.50(1) 1_555 1_555 yes
N(1) C(11) 1.51(1) 1_555 1_555 yes
N(2) C(7) 1.37(1) 1_555 1_555 yes
N(2) C(9) 1.33(1) 1_555 1_555 yes
N(3) C(8) 1.34(1) 1_555 1_555 yes
N(3) C(9) 1.33(1) 1_555 1_555 yes
N(3) C(10) 1.47(1) 1_555 1_555 yes
N(4) C(12) 1.39(1) 1_555 1_555 yes
N(4) C(14) 1.32(1) 1_555 1_555 yes
N(5) C(13) 1.37(1) 1_555 1_555 yes
N(5) C(14) 1.34(1) 1_555 1_555 yes
N(5) C(15) 1.47(1) 1_555 1_555 yes
N(6) C(5) 1.48(1) 1_555 1_555 yes
N(6) C(16) 1.48(1) 1_555 1_555 yes
N(6) C(21) 1.47(1) 1_555 1_555 yes
N(7) C(17) 1.38(1) 1_555 1_555 yes
N(7) C(19) 1.31(1) 1_555 1_555 yes
N(8) C(18) 1.36(1) 1_555 1_555 yes
N(8) C(19) 1.35(1) 1_555 1_555 yes
N(8) C(20) 1.46(2) 1_555 1_555 yes
N(9) C(22) 1.37(1) 1_555 1_555 yes
N(9) C(24) 1.32(1) 1_555 1_555 yes
N(10) C(23) 1.35(1) 1_555 1_555 yes
N(10) C(24) 1.31(1) 1_555 1_555 yes
N(10) C(25) 1.42(1) 1_555 1_555 yes
C(1) C(2) 1.50(2) 1_555 1_555 yes
C(1) H(1) 0.978 1_555 1_555 no
C(1) H(1') 0.956 1_555 1_555 no
C(2) C(3) 1.51(1) 1_555 1_555 yes
C(2) H(2) 0.989 1_555 1_555 no
C(2) H(2') 0.967 1_555 1_555 no
C(3) C(4) 1.52(1) 1_555 1_555 yes
C(3) H(3) 1.015 1_555 1_555 no
C(4) C(5) 1.50(2) 1_555 1_555 yes
C(4) H(4) 0.976 1_555 1_555 no
C(4) H(4') 0.958 1_555 1_555 no
C(5) H(5) 0.979 1_555 1_555 no
C(5) H(5') 0.977 1_555 1_555 no
C(6) C(7) 1.49(1) 1_555 1_555 yes
C(6) H(6) 0.966 1_555 1_555 no
C(6) H(6') 1.021 1_555 1_555 no
C(7) C(8) 1.37(1) 1_555 1_555 yes
C(8) H(8) 0.978 1_555 1_555 no
C(9) H(9) 0.963 1_555 1_555 no
C(10) H(10) 0.962 1_555 1_555 no
C(10) H(10'' 0.951 1_555 1_555 no
C(10) H(10') 1.023 1_555 1_555 no
C(11) C(12) 1.49(1) 1_555 1_555 yes
C(11) H(11) 0.983 1_555 1_555 no
C(11) H(11') 0.959 1_555 1_555 no
C(12) C(13) 1.35(1) 1_555 1_555 yes
C(13) H(13) 0.990 1_555 1_555 no
C(14) H(14) 0.966 1_555 1_555 no
C(15) H(15) 1.015 1_555 1_555 no
C(15) H(15') 0.974 1_555 1_555 no
C(15) H(15'' 0.949 1_555 1_555 no
C(16) C(17) 1.48(2) 1_555 1_555 yes
C(16) H(16) 0.992 1_555 1_555 no
C(16) H(16') 0.994 1_555 1_555 no
C(17) C(18) 1.33(2) 1_555 1_555 yes
C(18) H(18) 0.969 1_555 1_555 no
C(19) H(19) 1.001 1_555 1_555 no
C(20) H(20) 0.966 1_555 1_555 no
C(20) H(20') 0.957 1_555 1_555 no
C(20) H(20'' 0.995 1_555 1_555 no
C(21) C(22) 1.49(2) 1_555 1_555 yes
C(21) H(21) 0.990 1_555 1_555 no
C(21) H(21') 0.992 1_555 1_555 no
C(22) C(23) 1.31(1) 1_555 1_555 yes
C(23) H(23) 0.998 1_555 1_555 no
C(24) H(24) 0.961 1_555 1_555 no
C(25) H(25) 1.010 1_555 1_555 no
C(25) H(25'' 0.985 1_555 1_555 no
C(25) H(25') 1.007 1_555 1_555 no
C(26) C(27) 1.50(1) 1_555 1_555 yes
C(26) C(28) 1.51(1) 1_555 1_555 yes
C(26) H(26) 0.969 1_555 1_555 no
C(27) H(27) 1.001 1_555 1_555 no
C(27) H(27'' 0.976 1_555 1_555 no
C(27) H(27') 0.927 1_555 1_555 no
C(28) H(28) 0.986 1_555 1_555 no
C(28) H(28') 0.942 1_555 1_555 no
C(28) H(28'' 0.941 1_555 1_555 no

loop_
_geom_contact_atom_site_label_1
_geom_contact_atom_site_label_2
_geom_contact_distance
_geom_contact_site_symmetry_1
_geom_contact_site_symmetry_2
_geom_contact_publ_flag
Cu(1) Cu(2) 2.926(2) 1_555 1_555 ?
